data_9007934
loop_
_publ_author_name
'Bouzemi, Besma'
'Boughzala, Habib'
'Jouini, Tahar'

_publ_section_title
;
 Na~3~Cr~2~(AsO~4~)~3~: trisodium dichromium(III) triarsenate
 Note: garnet structure
;
_journal_coden_ASTM ACSEBH
_journal_issue 12
_journal_name_full
;
 Acta Crystallographica, Section E: Structure Reports Online
;
_journal_page_first i117
_journal_page_last i118
_journal_paper_doi 10.1107/s1600536802019128
_journal_volume 58
_journal_year 2002
_chemical_formula_structural Na3Cr2(AsO4)3
_chemical_formula_sum 'As3 Cr2 Na3 O12'
_space_group_IT_number 230
_symmetry_space_group_name_Hall '-I 4bd 2c 3'
_symmetry_space_group_name_H-M 'I a -3 d'
_cell_angle_alpha 90
_cell_angle_beta 90
_cell_angle_gamma 90
_cell_formula_units_Z 8
_cell_length_a 12.188
_cell_length_b 12.188
_cell_length_c 12.188
_cell_volume 1810.495
_exptl_crystal_density_diffrn 4.327
_cod_duplicate_entry 2201252
_cod_original_sg_symbol_H-M 'I a 3 d'
_cod_original_formula_sum 'Na3 Cr2 As3 O12'
_cod_database_code 9007934

loop_
_symmetry_equiv_pos_as_xyz
x,y,z
1/2+x,1/2+y,1/2+z
z,1/2-x,1/2+y
1/2+z,-x,+y
-y,1/2+z,1/2-x
1/2-y,+z,-x
x,1/2-y,1/2+z
1/2+x,-y,+z
-z,1/2+x,1/2-y
1/2-z,+x,-y
y,1/2-z,1/2+x
1/2+y,-z,+x
-x,1/2+y,1/2-z
1/2-x,+y,-z
3/4+x,1/4-z,3/4-y
1/4+x,3/4-z,1/4-y
3/4-z,1/4+y,3/4+x
1/4-z,3/4+y,1/4+x
3/4+y,1/4-x,3/4-z
1/4+y,3/4-x,1/4-z
3/4-x,1/4+z,3/4+y
1/4-x,3/4+z,1/4+y
3/4+z,1/4-y,3/4-x
1/4+z,3/4-y,1/4-x
3/4-y,1/4+x,3/4+z
1/4-y,3/4+x,1/4+z
1/4+x,1/4+z,1/4+y
3/4+x,3/4+z,3/4+y
1/4-z,1/4-y,1/4-x
3/4-z,3/4-y,3/4-x
1/4+y,1/4+x,1/4+z
3/4+y,3/4+x,3/4+z
1/4-x,1/4-z,1/4-y
3/4-x,3/4-z,3/4-y
1/4+z,1/4+y,1/4+x
3/4+z,3/4+y,3/4+x
1/4-y,1/4-x,1/4-z
3/4-y,3/4-x,3/4-z
1/2+z,x,1/2-y
+z,1/2+x,-y
1/2-y,-z,1/2+x
-y,1/2-z,+x
1/2+x,y,1/2-z
+x,1/2+y,-z
1/2-z,-x,1/2+y
-z,1/2-x,+y
1/2+y,z,1/2-x
+y,1/2+z,-x
1/2-x,-y,1/2+z
-x,1/2-y,+z
1/2-z,1/2+x,y
-z,+x,1/2+y
1/2+y,1/2-z,-x
+y,-z,1/2-x
1/2-x,1/2+y,z
-x,+y,1/2+z
1/2+z,1/2-x,-y
+z,-x,1/2-y
1/2-y,1/2+z,x
-y,+z,1/2+x
1/2+x,1/2-y,-z
+x,-y,1/2-z
3/4-x,3/4+z,1/4-y
1/4-x,1/4+z,3/4-y
3/4+z,3/4-y,1/4+x
1/4+z,1/4-y,3/4+x
3/4-y,3/4+x,1/4-z
1/4-y,1/4+x,3/4-z
3/4+x,3/4-z,1/4+y
1/4+x,1/4-z,3/4+y
3/4-z,3/4+y,1/4-x
1/4-z,1/4+y,3/4-x
3/4+y,3/4-x,1/4+z
1/4+y,1/4-x,3/4+z
1/4-x,3/4-z,3/4+y
3/4-x,1/4-z,1/4+y
1/4+z,3/4+y,3/4-x
3/4+z,1/4+y,1/4-x
1/4-y,3/4-x,3/4+z
3/4-y,1/4-x,1/4+z
1/4+x,3/4+z,3/4-y
3/4+x,1/4+z,1/4-y
1/4-z,3/4-y,3/4+x
3/4-z,1/4-y,1/4+x
1/4+y,3/4+x,3/4-z
3/4+y,1/4+x,1/4-z
-z,-x,-y
1/2-z,1/2-x,1/2-y
y,z,x
1/2+y,1/2+z,1/2+x
-x,-y,-z
1/2-x,1/2-y,1/2-z
z,x,y
1/2+z,1/2+x,1/2+y
-y,-z,-x
1/2-y,1/2-z,1/2-x

loop_
_atom_site_aniso_label
_atom_site_aniso_U_11
_atom_site_aniso_U_22
_atom_site_aniso_U_33
_atom_site_aniso_U_12
_atom_site_aniso_U_13
_atom_site_aniso_U_23
Na 0.00640 0.01360 0.01360 0.00000 0.00000 0.00110
Cr 0.00340 0.00340 0.00340 0.00020 0.00020 0.00020
As 0.00370 0.00320 0.00320 0.00000 0.00000 0.00000
O 0.00760 0.00460 0.00710 -0.00160 0.00170 0.00020

loop_
_atom_site_label
_atom_site_fract_x
_atom_site_fract_y
_atom_site_fract_z
_atom_site_U_iso_or_equiv
Na 0.12500 0.00000 0.25000 0.01120
Cr 0.25000 0.25000 0.25000 0.00340
As 0.37500 0.00000 0.25000 0.00339
O 0.28819 -0.09814 0.29743 0.00640

loop_
_cod_related_entry_id
_cod_related_entry_database
_cod_related_entry_code
1 AMCSD 0010392
